data_4065439
loop_
_publ_author_name
'Fasulo, Meg E.'
'Glaser, Paul B.'
'Tilley, T. Don'

_publ_section_title
;
 Cp*(PiPr3)RuOTf: A Reagent for Access to Ruthenium Silylene Complexes
;
_journal_issue 20
_journal_name_full Organometallics
_journal_page_first 5524
_journal_paper_doi 10.1021/om200795x
_journal_volume 30
_journal_year 2011
_chemical_formula_sum 'C64 H96 F5 O7 P2 Ru2 S2 Si2'
_chemical_formula_weight 1456.81
_chemical_name_systematic
; 
 ? 
;
_space_group_IT_number 2
_symmetry_cell_setting triclinic
_symmetry_space_group_name_Hall '-P 1'
_symmetry_space_group_name_H-M 'P -1'
_atom_sites_solution_hydrogens geom
_atom_sites_solution_primary direct
_atom_sites_solution_secondary difmap
_audit_creation_method SHELXL-97
_cell_angle_alpha 94.961(5)
_cell_angle_beta 96.981(5)
_cell_angle_gamma 95.277(5)
_cell_formula_units_Z 2
_cell_length_a 11.229(5)
_cell_length_b 16.346(5)
_cell_length_c 18.968(5)
_cell_measurement_reflns_used 9443
_cell_measurement_temperature 143(2)
_cell_measurement_theta_max 25.257
_cell_measurement_theta_min 2.402
_cell_volume 3424(2)
_computing_cell_refinement 'Bruker APEX2 v. 2009.1'
_computing_data_collection 'Bruker APEX2 v. 2009.1'
_computing_data_reduction 'Bruker APEX2 v. 2009.1'
_computing_molecular_graphics ORTEP-32
_computing_publication_material CIFTAB
_computing_structure_refinement 'SHELXL-97 (Sheldrick, 2008)'
_computing_structure_solution 'SHELXS-97 (Sheldrick, 2008)'
_diffrn_ambient_temperature 143(2)
_diffrn_detector_area_resol_mean 8.366
_diffrn_measured_fraction_theta_full 0.996
_diffrn_measured_fraction_theta_max 0.996
_diffrn_measurement_device_type 'Bruker APEX-I CCD'
_diffrn_measurement_method '\w and \f scans'
_diffrn_radiation_monochromator graphite
_diffrn_radiation_source 'fine-focus sealed tube'
_diffrn_radiation_type MoK\a
_diffrn_radiation_wavelength 0.71069
_diffrn_reflns_av_R_equivalents 0.0774
_diffrn_reflns_av_sigmaI/netI 0.0627
_diffrn_reflns_limit_h_max 13
_diffrn_reflns_limit_h_min -13
_diffrn_reflns_limit_k_max 19
_diffrn_reflns_limit_k_min -19
_diffrn_reflns_limit_l_max 22
_diffrn_reflns_limit_l_min -22
_diffrn_reflns_number 70896
_diffrn_reflns_theta_full 25.36
_diffrn_reflns_theta_max 25.36
_diffrn_reflns_theta_min 1.09
_exptl_absorpt_coefficient_mu 0.652
_exptl_absorpt_correction_T_max 0.9085
_exptl_absorpt_correction_T_min 0.8806
_exptl_absorpt_correction_type multi-scan
_exptl_absorpt_process_details SADABS
_exptl_crystal_colour yellow
_exptl_crystal_density_diffrn 1.413
_exptl_crystal_density_method 'not measured'
_exptl_crystal_description block
_exptl_crystal_F_000 1518
_exptl_crystal_size_max 0.20
_exptl_crystal_size_mid 0.20
_exptl_crystal_size_min 0.15
_refine_diff_density_max 1.087
_refine_diff_density_min -0.844
_refine_diff_density_rms 0.104
_refine_ls_extinction_method none
_refine_ls_goodness_of_fit_ref 1.028
_refine_ls_hydrogen_treatment mixed
_refine_ls_matrix_type full
_refine_ls_number_parameters 813
_refine_ls_number_reflns 12506
_refine_ls_number_restraints 0
_refine_ls_restrained_S_all 1.028
_refine_ls_R_factor_all 0.0817
_refine_ls_R_factor_gt 0.0509
_refine_ls_shift/su_max 0.001
_refine_ls_shift/su_mean 0.000
_refine_ls_structure_factor_coef Fsqd
_refine_ls_weighting_details 'calc w=1/[\s^2^(Fo^2^)+(0.0503P)^2^+8.2776P] where P=(Fo^2^+2Fc^2^)/3'
_refine_ls_weighting_scheme calc
_refine_ls_wR_factor_gt 0.1114
_refine_ls_wR_factor_ref 0.1305
_reflns_number_gt 8941
_reflns_number_total 12506
_reflns_threshold_expression >2sigma(I)
_cod_data_source_file om200795x_si_001.cif
_cod_data_source_block shelxla
_cod_database_code 4065439

loop_
_symmetry_equiv_pos_as_xyz
'x, y, z'
'-x, -y, -z'

loop_
_atom_site_label
_atom_site_type_symbol
_atom_site_fract_x
_atom_site_fract_y
_atom_site_fract_z
_atom_site_U_iso_or_equiv
_atom_site_adp_type
_atom_site_occupancy
_atom_site_symmetry_multiplicity
_atom_site_calc_flag
_atom_site_refinement_flags
C1 C -0.1739(4) 0.2869(3) 0.7564(2) 0.0261(10) Uani 1 1 d .
C2 C -0.1042(5) 0.2653(3) 0.8164(2) 0.0339(12) Uani 1 1 d .
H2A H -0.0218 0.2579 0.8141 0.041 Uiso 1 1 calc R
C3 C -0.1518(5) 0.2542(4) 0.8798(3) 0.0437(14) Uani 1 1 d .
H3A H -0.1027 0.2386 0.9198 0.052 Uiso 1 1 calc R
C4 C -0.2708(5) 0.2661(3) 0.8838(3) 0.0439(14) Uani 1 1 d .
H4A H -0.3037 0.2596 0.9271 0.053 Uiso 1 1 calc R
C5 C -0.3421(5) 0.2873(3) 0.8254(3) 0.0398(13) Uani 1 1 d .
H5 H -0.4245 0.2945 0.8282 0.048 Uiso 1 1 calc R
C6 C -0.2942(5) 0.2982(3) 0.7626(3) 0.0324(11) Uani 1 1 d .
H6 H -0.3441 0.3137 0.7229 0.039 Uiso 1 1 calc R
C7 C -0.1949(4) 0.1880(3) 0.6193(2) 0.0283(11) Uani 1 1 d .
C8 C -0.2248(5) 0.1221(3) 0.6588(3) 0.0387(13) Uani 1 1 d .
H8 H -0.2033 0.1281 0.7091 0.046 Uiso 1 1 calc R
C9 C -0.2844(5) 0.0492(3) 0.6260(3) 0.0437(14) Uani 1 1 d .
H9 H -0.3019 0.0051 0.6538 0.052 Uiso 1 1 calc R
C10 C -0.3191(5) 0.0391(3) 0.5536(3) 0.0501(15) Uani 1 1 d .
H10 H -0.3599 -0.0118 0.5313 0.060 Uiso 1 1 calc R
C11 C -0.2943(5) 0.1034(3) 0.5136(3) 0.0438(14) Uani 1 1 d .
H11 H -0.3191 0.0975 0.4636 0.053 Uiso 1 1 calc R
C12 C -0.2331(5) 0.1765(3) 0.5464(3) 0.0350(12) Uani 1 1 d .
H12 H -0.2166 0.2204 0.5181 0.042 Uiso 1 1 calc R
C13 C -0.3291(5) 0.4797(3) 0.6021(3) 0.0367(12) Uani 1 1 d .
C14 C 0.0866(5) 0.1124(3) 0.6229(3) 0.0379(13) Uani 1 1 d .
H14 H 0.0023 0.1163 0.6003 0.046 Uiso 1 1 calc R
C15 C 0.1275(6) 0.0383(3) 0.5811(4) 0.0591(18) Uani 1 1 d .
H15A H 0.2065 0.0266 0.6038 0.089 Uiso 1 1 calc R
H15B H 0.1336 0.0506 0.5319 0.089 Uiso 1 1 calc R
H15C H 0.0687 -0.0100 0.5808 0.089 Uiso 1 1 calc R
C16 C 0.0735(6) 0.0918(3) 0.6991(3) 0.0531(16) Uani 1 1 d .
H16A H 0.0088 0.0469 0.6976 0.080 Uiso 1 1 calc R
H16B H 0.0537 0.1407 0.7272 0.080 Uiso 1 1 calc R
H16C H 0.1495 0.0745 0.7211 0.080 Uiso 1 1 calc R
C17 C 0.3315(5) 0.2090(3) 0.6453(3) 0.0410(13) Uani 1 1 d .
H17 H 0.3701 0.2670 0.6486 0.049 Uiso 1 1 calc R
C18 C 0.4046(5) 0.1583(4) 0.5971(4) 0.0597(18) Uani 1 1 d .
H18A H 0.4893 0.1639 0.6184 0.090 Uiso 1 1 calc R
H18B H 0.3988 0.1788 0.5499 0.090 Uiso 1 1 calc R
H18C H 0.3723 0.1001 0.5924 0.090 Uiso 1 1 calc R
C19 C 0.3504(6) 0.1840(4) 0.7217(3) 0.0570(17) Uani 1 1 d .
H19A H 0.3359 0.1238 0.7205 0.086 Uiso 1 1 calc R
H19B H 0.2940 0.2098 0.7499 0.086 Uiso 1 1 calc R
H19C H 0.4333 0.2023 0.7433 0.086 Uiso 1 1 calc R
C20 C 0.1669(5) 0.2119(3) 0.5169(3) 0.0414(13) Uani 1 1 d .
H20 H 0.2100 0.1639 0.5015 0.050 Uiso 1 1 calc R
C21 C 0.2347(6) 0.2896(4) 0.4954(3) 0.0553(17) Uani 1 1 d .
H21A H 0.2326 0.2854 0.4434 0.083 Uiso 1 1 calc R
H21B H 0.3186 0.2949 0.5180 0.083 Uiso 1 1 calc R
H21C H 0.1961 0.3382 0.5111 0.083 Uiso 1 1 calc R
C22 C 0.0394(5) 0.1989(4) 0.4755(3) 0.0484(15) Uani 1 1 d .
H22A H -0.0036 0.2469 0.4867 0.073 Uiso 1 1 calc R
H22B H -0.0042 0.1493 0.4892 0.073 Uiso 1 1 calc R
H22C H 0.0446 0.1923 0.4242 0.073 Uiso 1 1 calc R
C23 C 0.0672(4) 0.4548(3) 0.7216(2) 0.0264(10) Uani 1 1 d .
C24 C 0.1532(5) 0.4184(3) 0.7680(2) 0.0308(11) Uani 1 1 d .
C25 C 0.2549(5) 0.4065(3) 0.7316(3) 0.0307(11) Uani 1 1 d .
C26 C 0.2333(5) 0.4362(3) 0.6633(3) 0.0293(11) Uani 1 1 d .
C27 C 0.1168(4) 0.4648(3) 0.6565(2) 0.0254(10) Uani 1 1 d .
C28 C -0.0403(5) 0.4930(3) 0.7444(3) 0.0400(13) Uani 1 1 d .
H28A H -0.0130 0.5434 0.7763 0.060 Uiso 1 1 calc R
H28B H -0.0867 0.4539 0.7696 0.060 Uiso 1 1 calc R
H28C H -0.0913 0.5067 0.7023 0.060 Uiso 1 1 calc R
C29 C 0.1435(6) 0.4056(3) 0.8447(3) 0.0490(16) Uani 1 1 d .
H29A H 0.1777 0.3546 0.8561 0.074 Uiso 1 1 calc R
H29B H 0.0585 0.4016 0.8523 0.074 Uiso 1 1 calc R
H29C H 0.1880 0.4524 0.8756 0.074 Uiso 1 1 calc R
C30 C 0.3758(5) 0.3879(3) 0.7673(3) 0.0469(15) Uani 1 1 d .
H30A H 0.4220 0.4393 0.7895 0.070 Uiso 1 1 calc R
H30B H 0.4203 0.3619 0.7316 0.070 Uiso 1 1 calc R
H30C H 0.3634 0.3503 0.8039 0.070 Uiso 1 1 calc R
C31 C 0.3289(5) 0.4527(3) 0.6152(3) 0.0438(14) Uani 1 1 d .
H31A H 0.2902 0.4593 0.5672 0.066 Uiso 1 1 calc R
H31B H 0.3779 0.4061 0.6130 0.066 Uiso 1 1 calc R
H31C H 0.3806 0.5032 0.6343 0.066 Uiso 1 1 calc R
C32 C 0.0615(5) 0.5058(3) 0.5945(3) 0.0377(13) Uani 1 1 d .
H32A H 0.0735 0.5659 0.6058 0.057 Uiso 1 1 calc R
H32B H -0.0251 0.4877 0.5848 0.057 Uiso 1 1 calc R
H32C H 0.0999 0.4906 0.5522 0.057 Uiso 1 1 calc R
C33 C 0.7441(5) 0.6504(3) 0.9054(3) 0.0374(13) Uani 1 1 d .
C34 C 0.8509(7) 0.6420(4) 0.9473(4) 0.075(2) Uani 1 1 d .
H34 H 0.8989 0.6895 0.9711 0.090 Uiso 1 1 calc R
C35 C 0.8886(8) 0.5638(6) 0.9547(6) 0.103(3) Uani 1 1 d .
H35 H 0.9616 0.5585 0.9842 0.124 Uiso 1 1 calc R
C36 C 0.8210(9) 0.4941(5) 0.9197(5) 0.085(3) Uani 1 1 d .
H36 H 0.8461 0.4408 0.9250 0.102 Uiso 1 1 calc R
C37 C 0.7186(8) 0.5033(4) 0.8777(4) 0.071(2) Uani 1 1 d .
H37 H 0.6723 0.4559 0.8523 0.086 Uiso 1 1 calc R
C38 C 0.6796(7) 0.5795(3) 0.8707(3) 0.0553(17) Uani 1 1 d .
H38 H 0.6061 0.5836 0.8411 0.066 Uiso 1 1 calc R
C39 C 0.7964(5) 0.7935(3) 0.8256(3) 0.0351(12) Uani 1 1 d .
C40 C 0.8535(5) 0.7432(4) 0.7826(3) 0.0412(13) Uani 1 1 d .
H40 H 0.8414 0.6855 0.7861 0.049 Uiso 1 1 calc R
C41 C 0.9268(6) 0.7696(5) 0.7350(3) 0.0584(18) Uani 1 1 d .
H41 H 0.9611 0.7311 0.7051 0.070 Uiso 1 1 calc R
C42 C 0.9501(7) 0.8546(5) 0.7315(4) 0.070(2) Uani 1 1 d .
H42 H 1.0024 0.8747 0.6997 0.084 Uiso 1 1 calc R
C43 C 0.8971(6) 0.9087(5) 0.7742(3) 0.065(2) Uani 1 1 d .
H43 H 0.9123 0.9665 0.7718 0.078 Uiso 1 1 calc R
C44 C 0.8218(6) 0.8791(4) 0.8206(3) 0.0553(17) Uani 1 1 d .
H44 H 0.7859 0.9172 0.8500 0.066 Uiso 1 1 calc R
C46 C 0.5487(5) 0.7803(3) 0.6986(2) 0.0332(12) Uani 1 1 d .
H46 H 0.6291 0.8035 0.7248 0.040 Uiso 1 1 calc R
C47 C 0.5601(6) 0.6886(3) 0.6810(3) 0.0440(14) Uani 1 1 d .
H47A H 0.4908 0.6641 0.6468 0.066 Uiso 1 1 calc R
H47B H 0.5620 0.6607 0.7247 0.066 Uiso 1 1 calc R
H47C H 0.6347 0.6822 0.6600 0.066 Uiso 1 1 calc R
C48 C 0.5374(5) 0.8219(4) 0.6292(3) 0.0444(14) Uani 1 1 d .
H48A H 0.6106 0.8170 0.6065 0.067 Uiso 1 1 calc R
H48B H 0.5270 0.8803 0.6398 0.067 Uiso 1 1 calc R
H48C H 0.4674 0.7948 0.5969 0.067 Uiso 1 1 calc R
C49 C 0.2868(5) 0.7529(4) 0.7214(3) 0.0428(14) Uani 1 1 d .
H49 H 0.2299 0.7687 0.7556 0.051 Uiso 1 1 calc R
C50 C 0.2781(6) 0.6586(4) 0.7154(4) 0.074(2) Uani 1 1 d .
H50A H 0.1937 0.6363 0.7138 0.111 Uiso 1 1 calc R
H50B H 0.3262 0.6408 0.7569 0.111 Uiso 1 1 calc R
H50C H 0.3089 0.6383 0.6717 0.111 Uiso 1 1 calc R
C51 C 0.2361(6) 0.7807(6) 0.6504(3) 0.085(3) Uani 1 1 d .
H51A H 0.2862 0.7644 0.6137 0.128 Uiso 1 1 calc R
H51B H 0.2360 0.8409 0.6550 0.128 Uiso 1 1 calc R
H51C H 0.1534 0.7548 0.6365 0.128 Uiso 1 1 calc R
C52 C 0.4235(6) 0.9133(3) 0.7539(3) 0.0489(16) Uani 1 1 d .
H52 H 0.4005 0.9195 0.7022 0.059 Uiso 1 1 calc R
C53 C 0.3240(8) 0.9441(4) 0.7943(4) 0.079(3) Uani 1 1 d .
H53A H 0.3441 0.9387 0.8453 0.119 Uiso 1 1 calc R
H53B H 0.2473 0.9111 0.7763 0.119 Uiso 1 1 calc R
H53C H 0.3167 1.0021 0.7871 0.119 Uiso 1 1 calc R
C54 C 0.5418(7) 0.9678(3) 0.7789(3) 0.068(2) Uani 1 1 d .
H54A H 0.5344 1.0235 0.7645 0.102 Uiso 1 1 calc R
H54B H 0.6075 0.9442 0.7573 0.102 Uiso 1 1 calc R
H54C H 0.5592 0.9707 0.8310 0.102 Uiso 1 1 calc R
C55 C 0.4771(5) 0.7208(4) 0.9847(3) 0.0407(14) Uani 1 1 d .
C56 C 0.3884(8) 0.6728(4) 0.9369(3) 0.064(2) Uani 1 1 d .
C57 C 0.3041(7) 0.7249(8) 0.9121(4) 0.104(4) Uani 1 1 d .
C58 C 0.3439(9) 0.8045(6) 0.9452(6) 0.098(4) Uani 1 1 d .
C59 C 0.4481(7) 0.8017(4) 0.9883(3) 0.0558(19) Uani 1 1 d .
C60 C 0.5690(8) 0.6864(8) 1.0354(4) 0.146(5) Uani 1 1 d .
H60A H 0.6270 0.7316 1.0597 0.219 Uiso 1 1 calc R
H60B H 0.6116 0.6470 1.0087 0.219 Uiso 1 1 calc R
H60C H 0.5283 0.6584 1.0708 0.219 Uiso 1 1 calc R
C61 C 0.3778(15) 0.5807(5) 0.9248(5) 0.217(9) Uani 1 1 d .
H61A H 0.3048 0.5577 0.9427 0.325 Uiso 1 1 calc R
H61B H 0.4487 0.5603 0.9502 0.325 Uiso 1 1 calc R
H61C H 0.3728 0.5637 0.8736 0.325 Uiso 1 1 calc R
C62 C 0.1816(9) 0.6956(14) 0.8729(6) 0.314(14) Uani 1 1 d .
H62A H 0.1470 0.7417 0.8510 0.471 Uiso 1 1 calc R
H62B H 0.1292 0.6745 0.9064 0.471 Uiso 1 1 calc R
H62C H 0.1886 0.6515 0.8357 0.471 Uiso 1 1 calc R
C63 C 0.2678(14) 0.8770(10) 0.9480(9) 0.293(14) Uani 1 1 d .
H63A H 0.1966 0.8654 0.9119 0.439 Uiso 0.50 1 calc PR
H63B H 0.3158 0.9271 0.9385 0.439 Uiso 0.50 1 calc PR
H63C H 0.2421 0.8852 0.9955 0.439 Uiso 0.50 1 calc PR
H63D H 0.3064 0.9198 0.9853 0.439 Uiso 0.50 1 calc PR
H63E H 0.1873 0.8580 0.9588 0.439 Uiso 0.50 1 calc PR
H63F H 0.2609 0.8999 0.9018 0.439 Uiso 0.50 1 calc PR
C64 C 0.5139(11) 0.8699(6) 1.0424(5) 0.181(7) Uani 1 1 d .
H64A H 0.5071 0.9234 1.0234 0.272 Uiso 1 1 calc R
H64B H 0.5992 0.8608 1.0517 0.272 Uiso 1 1 calc R
H64C H 0.4778 0.8696 1.0869 0.272 Uiso 1 1 calc R
C99A C 0.8722(19) 0.9385(13) 1.0477(11) 0.079(6) Uani 0.410(5) 1 d P
C99B C 0.8754(10) 0.8828(7) 1.0875(5) 0.050(3) Uani 0.590(5) 1 d P
O1 O -0.2000(3) 0.36361(19) 0.62851(16) 0.0296(7) Uani 1 1 d .
O2 O -0.4133(3) 0.3261(2) 0.5874(2) 0.0448(9) Uani 1 1 d .
O3 O -0.2763(4) 0.3731(2) 0.50501(18) 0.0523(11) Uani 1 1 d .
O4 O 0.7604(3) 0.8161(2) 0.97104(18) 0.0391(9) Uani 1 1 d .
O6 O 0.9780(4) 0.8384(3) 0.9805(2) 0.0773(15) Uani 1 1 d .
O11 O 0.8656(4) 0.8024(3) 1.1026(3) 0.0733(14) Uani 1 1 d .
O13 O 0.8505(5) 0.9684(3) 0.9827(3) 0.0850(17) Uani 1 1 d .
F1 F -0.3483(3) 0.48937(19) 0.66924(16) 0.0511(8) Uani 1 1 d .
F2 F -0.4223(3) 0.50133(19) 0.56099(17) 0.0494(8) Uani 1 1 d .
F3 F -0.2331(3) 0.53160(18) 0.59425(19) 0.0531(9) Uani 1 1 d .
F4 F 0.9774(6) 0.9352(5) 1.1110(4) 0.192(4) Uani 1 1 d .
F5 F 0.7873(5) 0.9300(3) 1.1045(3) 0.1190(19) Uani 1 1 d .
Si1 Si -0.11231(12) 0.28732(8) 0.66798(6) 0.0238(3) Uani 1 1 d .
Si2 Si 0.69270(13) 0.75542(8) 0.88943(7) 0.0282(3) Uani 1 1 d .
P1 P 0.16936(12) 0.21495(7) 0.61509(7) 0.0280(3) Uani 1 1 d .
P2 P 0.43812(12) 0.80234(8) 0.76248(6) 0.0288(3) Uani 1 1 d .
S1 S -0.30644(12) 0.37309(8) 0.57503(6) 0.0325(3) Uani 1 1 d .
S2A S 0.8703(3) 0.8248(3) 1.02201(19) 0.0466(14) Uani 0.410(5) 1 d P
S2B S 0.8728(2) 0.88156(15) 0.99214(12) 0.0413(9) Uani 0.590(5) 1 d P
Ru1 Ru 0.09078(3) 0.32821(2) 0.669067(18) 0.02218(11) Uani 1 1 d .
Ru2 Ru 0.48807(4) 0.76635(2) 0.87781(2) 0.02683(11) Uani 1 1 d .
H1 H 0.062(4) 0.265(3) 0.712(2) 0.034(13) Uiso 1 1 d .
H2 H 0.008(5) 0.315(3) 0.599(3) 0.051(16) Uiso 1 1 d .
H3 H 0.576(4) 0.845(3) 0.883(2) 0.038(14) Uiso 1 1 d .
H4 H 0.522(6) 0.700(4) 0.830(3) 0.08(2) Uiso 1 1 d .

loop_
_atom_site_aniso_label
_atom_site_aniso_U_11
_atom_site_aniso_U_22
_atom_site_aniso_U_33
_atom_site_aniso_U_23
_atom_site_aniso_U_13
_atom_site_aniso_U_12
C1 0.027(3) 0.026(2) 0.025(2) 0.0036(19) 0.007(2) 0.000(2)
C2 0.029(3) 0.042(3) 0.033(3) 0.008(2) 0.010(2) 0.004(2)
C3 0.036(4) 0.063(4) 0.033(3) 0.011(3) 0.003(2) 0.002(3)
C4 0.042(4) 0.060(4) 0.030(3) 0.006(2) 0.014(3) -0.006(3)
C5 0.028(3) 0.059(3) 0.033(3) 0.005(2) 0.010(2) 0.004(3)
C6 0.025(3) 0.042(3) 0.031(3) 0.004(2) 0.008(2) 0.004(2)
C7 0.021(3) 0.031(3) 0.033(3) 0.004(2) 0.006(2) 0.005(2)
C8 0.042(4) 0.033(3) 0.042(3) 0.005(2) 0.013(3) -0.006(2)
C9 0.048(4) 0.034(3) 0.049(3) 0.007(2) 0.014(3) -0.012(3)
C10 0.039(4) 0.036(3) 0.069(4) -0.013(3) 0.005(3) -0.006(3)
C11 0.040(4) 0.050(3) 0.039(3) -0.010(3) -0.002(3) 0.011(3)
C12 0.035(3) 0.038(3) 0.031(3) -0.003(2) -0.003(2) 0.015(2)
C13 0.027(3) 0.040(3) 0.045(3) 0.013(2) 0.004(2) 0.002(2)
C14 0.028(3) 0.028(3) 0.057(3) 0.004(2) 0.009(3) -0.001(2)
C15 0.049(4) 0.030(3) 0.097(5) -0.008(3) 0.018(4) -0.004(3)
C16 0.055(4) 0.034(3) 0.075(4) 0.019(3) 0.020(3) 0.002(3)
C17 0.027(3) 0.033(3) 0.062(4) -0.001(3) 0.001(3) 0.005(2)
C18 0.030(4) 0.047(4) 0.101(5) -0.011(3) 0.012(3) 0.011(3)
C19 0.037(4) 0.050(4) 0.079(5) 0.013(3) -0.015(3) 0.004(3)
C20 0.041(4) 0.041(3) 0.042(3) -0.007(2) 0.012(3) 0.007(3)
C21 0.066(5) 0.061(4) 0.045(3) 0.009(3) 0.028(3) 0.005(3)
C22 0.045(4) 0.068(4) 0.031(3) -0.003(3) 0.000(3) 0.011(3)
C23 0.027(3) 0.023(2) 0.029(2) -0.0035(19) 0.007(2) 0.001(2)
C24 0.034(3) 0.026(2) 0.029(2) -0.003(2) 0.000(2) -0.003(2)
C25 0.024(3) 0.027(2) 0.038(3) 0.002(2) -0.003(2) 0.001(2)
C26 0.027(3) 0.023(2) 0.038(3) 0.005(2) 0.007(2) -0.002(2)
C27 0.025(3) 0.022(2) 0.029(2) 0.0024(19) 0.001(2) 0.000(2)
C28 0.031(3) 0.037(3) 0.051(3) -0.010(2) 0.012(3) 0.003(2)
C29 0.068(5) 0.044(3) 0.030(3) 0.000(2) 0.002(3) -0.012(3)
C30 0.038(4) 0.043(3) 0.052(3) -0.005(3) -0.016(3) 0.004(3)
C31 0.036(4) 0.037(3) 0.060(4) 0.001(3) 0.022(3) -0.005(3)
C32 0.038(3) 0.036(3) 0.039(3) 0.011(2) -0.002(2) 0.004(2)
C33 0.038(3) 0.048(3) 0.035(3) 0.015(2) 0.023(2) 0.021(3)
C34 0.058(5) 0.060(4) 0.112(6) 0.036(4) 0.001(4) 0.020(4)
C35 0.071(6) 0.098(7) 0.161(9) 0.079(7) 0.022(6) 0.048(5)
C36 0.114(8) 0.060(5) 0.112(7) 0.055(5) 0.072(6) 0.055(5)
C37 0.114(7) 0.048(4) 0.058(4) 0.007(3) 0.017(4) 0.033(4)
C38 0.083(5) 0.035(3) 0.048(3) 0.003(3) 0.000(3) 0.020(3)
C39 0.029(3) 0.045(3) 0.031(3) 0.007(2) 0.004(2) 0.001(2)
C40 0.021(3) 0.069(4) 0.039(3) 0.017(3) 0.008(2) 0.017(3)
C41 0.039(4) 0.096(5) 0.044(3) 0.009(3) 0.012(3) 0.016(4)
C42 0.050(5) 0.102(6) 0.055(4) 0.026(4) 0.006(3) -0.016(4)
C43 0.062(5) 0.071(5) 0.058(4) 0.019(4) 0.010(4) -0.028(4)
C44 0.054(4) 0.058(4) 0.050(4) 0.002(3) 0.006(3) -0.012(3)
C46 0.033(3) 0.036(3) 0.031(3) 0.006(2) 0.004(2) 0.003(2)
C47 0.051(4) 0.048(3) 0.036(3) 0.005(2) 0.010(3) 0.012(3)
C48 0.040(4) 0.055(3) 0.043(3) 0.015(3) 0.017(3) 0.009(3)
C49 0.029(3) 0.070(4) 0.028(3) 0.001(3) 0.001(2) 0.009(3)
C50 0.047(4) 0.067(5) 0.095(5) -0.035(4) -0.004(4) -0.004(4)
C51 0.036(4) 0.179(9) 0.038(4) 0.028(4) -0.009(3) 0.002(5)
C52 0.081(5) 0.038(3) 0.035(3) 0.016(2) 0.018(3) 0.021(3)
C53 0.133(8) 0.058(4) 0.070(5) 0.029(4) 0.053(5) 0.056(5)
C54 0.122(7) 0.028(3) 0.053(4) 0.013(3) 0.005(4) -0.002(4)
C55 0.040(4) 0.067(4) 0.022(2) 0.013(2) 0.014(2) 0.021(3)
C56 0.114(7) 0.044(3) 0.031(3) 0.001(3) 0.026(4) -0.033(4)
C57 0.032(5) 0.214(11) 0.062(5) 0.078(6) -0.005(3) -0.050(6)
C58 0.063(6) 0.137(8) 0.140(8) 0.110(7) 0.084(6) 0.072(6)
C59 0.070(5) 0.039(3) 0.063(4) -0.010(3) 0.052(4) -0.009(3)
C60 0.092(7) 0.326(16) 0.064(5) 0.122(8) 0.050(5) 0.107(9)
C61 0.50(3) 0.052(5) 0.108(7) -0.015(5) 0.184(12) -0.089(9)
C62 0.076(8) 0.72(4) 0.108(8) 0.199(15) -0.052(6) -0.221(15)
C63 0.304(19) 0.36(2) 0.39(2) 0.330(19) 0.323(19) 0.299(18)
C64 0.244(14) 0.133(8) 0.152(9) -0.109(7) 0.165(10) -0.129(9)
C99A 0.081(15) 0.086(14) 0.065(12) -0.032(11) 0.020(11) -0.001(12)
C99B 0.043(7) 0.067(7) 0.037(5) -0.011(5) -0.004(5) 0.012(6)
O1 0.0226(19) 0.0320(18) 0.0346(18) 0.0072(14) 0.0007(14) 0.0050(15)
O2 0.023(2) 0.044(2) 0.066(3) 0.0137(18) -0.0023(18) -0.0014(17)
O3 0.066(3) 0.064(3) 0.031(2) 0.0137(18) 0.0095(19) 0.019(2)
O4 0.032(2) 0.049(2) 0.0367(19) 0.0004(16) 0.0035(16) 0.0102(17)
O6 0.036(3) 0.134(4) 0.059(3) -0.008(3) -0.001(2) 0.016(3)
O11 0.046(3) 0.094(4) 0.084(3) 0.058(3) -0.006(2) 0.004(3)
O13 0.101(5) 0.050(3) 0.101(4) 0.032(3) -0.006(3) -0.003(3)
F1 0.054(2) 0.055(2) 0.0478(19) 0.0052(15) 0.0113(16) 0.0202(17)
F2 0.034(2) 0.0551(19) 0.062(2) 0.0230(16) -0.0008(16) 0.0144(16)
F3 0.036(2) 0.0413(18) 0.085(2) 0.0224(17) 0.0073(17) 0.0016(15)
F4 0.099(5) 0.237(8) 0.193(7) -0.146(6) -0.010(4) -0.047(5)
F5 0.114(4) 0.136(4) 0.105(4) -0.047(3) 0.022(3) 0.048(4)
Si1 0.0210(7) 0.0275(7) 0.0233(6) 0.0053(5) 0.0031(5) 0.0020(5)
Si2 0.0266(8) 0.0329(7) 0.0255(7) 0.0038(5) 0.0026(6) 0.0053(6)
P1 0.0219(7) 0.0266(6) 0.0355(7) 0.0018(5) 0.0040(5) 0.0039(5)
P2 0.0313(8) 0.0306(7) 0.0252(6) 0.0037(5) 0.0023(5) 0.0077(6)
S1 0.0270(7) 0.0381(7) 0.0331(7) 0.0090(5) 0.0015(5) 0.0052(6)
S2A 0.037(2) 0.056(3) 0.045(2) 0.0030(19) 0.0025(16) 0.0010(17)
S2B 0.0457(17) 0.0375(16) 0.0369(14) 0.0019(11) -0.0057(11) 0.0004(11)
Ru1 0.0189(2) 0.0248(2) 0.02322(19) 0.00397(14) 0.00335(15) 0.00182(15)
Ru2 0.0234(2) 0.0292(2) 0.0286(2) 0.00920(16) 0.00302(16) 0.00106(17)

loop_
_atom_type_symbol
_atom_type_description
_atom_type_scat_dispersion_real
_atom_type_scat_dispersion_imag
_atom_type_scat_source
C C 0.0033 0.0016 'International Tables Vol C Tables 4.2.6.8 and 6.1.1.4'
H H 0.0000 0.0000 'International Tables Vol C Tables 4.2.6.8 and 6.1.1.4'
O O 0.0106 0.0060 'International Tables Vol C Tables 4.2.6.8 and 6.1.1.4'
F F 0.0171 0.0103 'International Tables Vol C Tables 4.2.6.8 and 6.1.1.4'
Si Si 0.0817 0.0704 'International Tables Vol C Tables 4.2.6.8 and 6.1.1.4'
P P 0.1023 0.0942 'International Tables Vol C Tables 4.2.6.8 and 6.1.1.4'
S S 0.1246 0.1234 'International Tables Vol C Tables 4.2.6.8 and 6.1.1.4'
Ru Ru -1.2594 0.8363 'International Tables Vol C Tables 4.2.6.8 and 6.1.1.4'

loop_
_geom_angle_atom_site_label_1
_geom_angle_atom_site_label_2
_geom_angle_atom_site_label_3
_geom_angle
C2 C1 C6 117.0(4)
C2 C1 Si1 120.6(4)
C6 C1 Si1 122.0(3)
C3 C2 C1 121.9(5)
C3 C2 H2A 119.0
C1 C2 H2A 119.0
C4 C3 C2 119.3(5)
C4 C3 H3A 120.4
C2 C3 H3A 120.4
C5 C4 C3 120.2(5)
C5 C4 H4A 119.9
C3 C4 H4A 119.9
C4 C5 C6 120.1(5)
C4 C5 H5 119.9
C6 C5 H5 119.9
C5 C6 C1 121.4(5)
C5 C6 H6 119.3
C1 C6 H6 119.3
C12 C7 C8 116.6(5)
C12 C7 Si1 124.3(4)
C8 C7 Si1 119.0(4)
C9 C8 C7 121.1(5)
C9 C8 H8 119.4
C7 C8 H8 119.4
C8 C9 C10 121.0(5)
C8 C9 H9 119.5
C10 C9 H9 119.5
C9 C10 C11 119.4(5)
C9 C10 H10 120.3
C11 C10 H10 120.3
C10 C11 C12 119.8(5)
C10 C11 H11 120.1
C12 C11 H11 120.1
C11 C12 C7 122.1(5)
C11 C12 H12 118.9
C7 C12 H12 118.9
F1 C13 F2 109.3(4)
F1 C13 F3 108.2(4)
F2 C13 F3 107.1(4)
F1 C13 S1 111.4(3)
F2 C13 S1 109.4(4)
F3 C13 S1 111.3(4)
C15 C14 C16 109.2(5)
C15 C14 P1 116.2(4)
C16 C14 P1 115.8(4)
C15 C14 H14 104.8
C16 C14 H14 104.8
P1 C14 H14 104.8
C14 C15 H15A 109.5
C14 C15 H15B 109.5
H15A C15 H15B 109.5
C14 C15 H15C 109.5
H15A C15 H15C 109.5
H15B C15 H15C 109.5
C14 C16 H16A 109.5
C14 C16 H16B 109.5
H16A C16 H16B 109.5
C14 C16 H16C 109.5
H16A C16 H16C 109.5
H16B C16 H16C 109.5
C19 C17 C18 110.2(5)
C19 C17 P1 111.1(4)
C18 C17 P1 118.8(4)
C19 C17 H17 105.2
C18 C17 H17 105.2
P1 C17 H17 105.2
C17 C18 H18A 109.5
C17 C18 H18B 109.5
H18A C18 H18B 109.5
C17 C18 H18C 109.5
H18A C18 H18C 109.5
H18B C18 H18C 109.5
C17 C19 H19A 109.5
C17 C19 H19B 109.5
H19A C19 H19B 109.5
C17 C19 H19C 109.5
H19A C19 H19C 109.5
H19B C19 H19C 109.5
C21 C20 C22 109.3(5)
C21 C20 P1 111.7(4)
C22 C20 P1 113.6(4)
C21 C20 H20 107.3
C22 C20 H20 107.3
P1 C20 H20 107.3
C20 C21 H21A 109.5
C20 C21 H21B 109.5
H21A C21 H21B 109.5
C20 C21 H21C 109.5
H21A C21 H21C 109.5
H21B C21 H21C 109.5
C20 C22 H22A 109.5
C20 C22 H22B 109.5
H22A C22 H22B 109.5
C20 C22 H22C 109.5
H22A C22 H22C 109.5
H22B C22 H22C 109.5
C27 C23 C24 107.7(4)
C27 C23 C28 126.2(4)
C24 C23 C28 124.7(4)
C27 C23 Ru1 71.3(2)
C24 C23 Ru1 72.1(3)
C28 C23 Ru1 132.9(3)
C25 C24 C23 107.9(4)
C25 C24 C29 126.3(5)
C23 C24 C29 125.3(5)
C25 C24 Ru1 71.9(3)
C23 C24 Ru1 71.3(2)
C29 C24 Ru1 128.3(3)
C26 C25 C24 108.2(4)
C26 C25 C30 125.6(5)
C24 C25 C30 124.2(5)
C26 C25 Ru1 72.2(3)
C24 C25 Ru1 71.7(3)
C30 C25 Ru1 134.5(3)
C25 C26 C27 108.1(4)
C25 C26 C31 124.5(5)
C27 C26 C31 126.0(4)
C25 C26 Ru1 71.6(3)
C27 C26 Ru1 70.7(3)
C31 C26 Ru1 134.2(3)
C26 C27 C23 108.1(4)
C26 C27 C32 125.5(4)
C23 C27 C32 126.1(4)
C26 C27 Ru1 72.9(3)
C23 C27 Ru1 71.9(2)
C32 C27 Ru1 125.4(3)
C23 C28 H28A 109.5
C23 C28 H28B 109.5
H28A C28 H28B 109.5
C23 C28 H28C 109.5
H28A C28 H28C 109.5
H28B C28 H28C 109.5
C24 C29 H29A 109.5
C24 C29 H29B 109.5
H29A C29 H29B 109.5
C24 C29 H29C 109.5
H29A C29 H29C 109.5
H29B C29 H29C 109.5
C25 C30 H30A 109.5
C25 C30 H30B 109.5
H30A C30 H30B 109.5
C25 C30 H30C 109.5
H30A C30 H30C 109.5
H30B C30 H30C 109.5
C26 C31 H31A 109.5
C26 C31 H31B 109.5
H31A C31 H31B 109.5
C26 C31 H31C 109.5
H31A C31 H31C 109.5
H31B C31 H31C 109.5
C27 C32 H32A 109.5
C27 C32 H32B 109.5
H32A C32 H32B 109.5
C27 C32 H32C 109.5
H32A C32 H32C 109.5
H32B C32 H32C 109.5
C38 C33 C34 117.4(6)
C38 C33 Si2 120.4(4)
C34 C33 Si2 122.0(5)
C33 C34 C35 120.3(8)
C33 C34 H34 119.9
C35 C34 H34 119.9
C36 C35 C34 120.7(8)
C36 C35 H35 119.7
C34 C35 H35 119.7
C37 C36 C35 118.5(7)
C37 C36 H36 120.8
C35 C36 H36 120.8
C36 C37 C38 121.5(8)
C36 C37 H37 119.3
C38 C37 H37 119.3
C37 C38 C33 121.7(7)
C37 C38 H38 119.2
C33 C38 H38 119.2
C40 C39 C44 115.3(5)
C40 C39 Si2 124.1(4)
C44 C39 Si2 120.6(4)
C39 C40 C41 124.9(6)
C39 C40 H40 117.6
C41 C40 H40 117.6
C40 C41 C42 118.3(6)
C40 C41 H41 120.8
C42 C41 H41 120.8
C43 C42 C41 119.7(6)
C43 C42 H42 120.2
C41 C42 H42 120.2
C42 C43 C44 119.9(7)
C42 C43 H43 120.1
C44 C43 H43 120.1
C43 C44 C39 121.8(6)
C43 C44 H44 119.1
C39 C44 H44 119.1
C47 C46 C48 108.8(4)
C47 C46 P2 114.4(4)
C48 C46 P2 117.5(4)
C47 C46 H46 105.0
C48 C46 H46 105.0
P2 C46 H46 105.0
C46 C47 H47A 109.5
C46 C47 H47B 109.5
H47A C47 H47B 109.5
C46 C47 H47C 109.5
H47A C47 H47C 109.5
H47B C47 H47C 109.5
C46 C48 H48A 109.5
C46 C48 H48B 109.5
H48A C48 H48B 109.5
C46 C48 H48C 109.5
H48A C48 H48C 109.5
H48B C48 H48C 109.5
C51 C49 C50 109.3(6)
C51 C49 P2 116.9(4)
C50 C49 P2 112.9(4)
C51 C49 H49 105.6
C50 C49 H49 105.6
P2 C49 H49 105.6
C49 C50 H50A 109.5
C49 C50 H50B 109.5
H50A C50 H50B 109.5
C49 C50 H50C 109.5
H50A C50 H50C 109.5
H50B C50 H50C 109.5
C49 C51 H51A 109.5
C49 C51 H51B 109.5
H51A C51 H51B 109.5
C49 C51 H51C 109.5
H51A C51 H51C 109.5
H51B C51 H51C 109.5
C53 C52 C54 109.5(6)
C53 C52 P2 111.7(4)
C54 C52 P2 112.5(4)
C53 C52 H52 107.6
C54 C52 H52 107.6
P2 C52 H52 107.6
C52 C53 H53A 109.5
C52 C53 H53B 109.5
H53A C53 H53B 109.5
C52 C53 H53C 109.5
H53A C53 H53C 109.5
H53B C53 H53C 109.5
C52 C54 H54A 109.5
C52 C54 H54B 109.5
H54A C54 H54B 109.5
C52 C54 H54C 109.5
H54A C54 H54C 109.5
H54B C54 H54C 109.5
C59 C55 C56 107.9(6)
C59 C55 C60 126.2(7)
C56 C55 C60 124.5(7)
C59 C55 Ru2 71.9(3)
C56 C55 Ru2 73.2(3)
C60 C55 Ru2 131.4(4)
C55 C56 C57 107.5(6)
C55 C56 C61 124.7(9)
C57 C56 C61 127.1(10)
C55 C56 Ru2 70.7(3)
C57 C56 Ru2 73.6(4)
C61 C56 Ru2 128.5(5)
C56 C57 C58 107.0(6)
C56 C57 C62 124.4(13)
C58 C57 C62 127.0(14)
C56 C57 Ru2 70.8(4)
C58 C57 Ru2 71.3(4)
C62 C57 Ru2 134.4(6)
C59 C58 C57 108.9(7)
C59 C58 C63 123.9(13)
C57 C58 C63 125.4(13)
C59 C58 Ru2 70.8(3)
C57 C58 Ru2 73.0(5)
C63 C58 Ru2 134.3(5)
C58 C59 C55 108.7(7)
C58 C59 C64 127.2(9)
C55 C59 C64 123.3(9)
C58 C59 Ru2 74.4(4)
C55 C59 Ru2 71.9(3)
C64 C59 Ru2 127.9(4)
C55 C60 H60A 109.5
C55 C60 H60B 109.5
H60A C60 H60B 109.5
C55 C60 H60C 109.5
H60A C60 H60C 109.5
H60B C60 H60C 109.5
C56 C61 H61A 109.5
C56 C61 H61B 109.5
H61A C61 H61B 109.5
C56 C61 H61C 109.5
H61A C61 H61C 109.5
H61B C61 H61C 109.5
C57 C62 H62A 109.5
C57 C62 H62B 109.5
H62A C62 H62B 109.5
C57 C62 H62C 109.5
H62A C62 H62C 109.5
H62B C62 H62C 109.5
C58 C63 H63A 109.5
C58 C63 H63B 109.5
H63A C63 H63B 109.5
C58 C63 H63C 109.5
H63A C63 H63C 109.5
H63B C63 H63C 109.5
C58 C63 H63D 109.5
H63A C63 H63D 141.1
H63B C63 H63D 56.3
H63C C63 H63D 56.3
C58 C63 H63E 109.5
H63A C63 H63E 56.3
H63B C63 H63E 141.1
H63C C63 H63E 56.3
H63D C63 H63E 109.5
C58 C63 H63F 109.5
H63A C63 H63F 56.3
H63B C63 H63F 56.3
H63C C63 H63F 141.1
H63D C63 H63F 109.5
H63E C63 H63F 109.5
C59 C64 H64A 109.5
C59 C64 H64B 109.5
H64A C64 H64B 109.5
C59 C64 H64C 109.5
H64A C64 H64C 109.5
H64B C64 H64C 109.5
C99B C99A S2B 88.7(14)
C99B C99A O13 153.5(16)
S2B C99A O13 66.5(9)
C99B C99A F5 57.8(10)
S2B C99A F5 123.7(15)
O13 C99A F5 128.2(17)
C99B C99A F4 56.4(12)
S2B C99A F4 113.9(15)
O13 C99A F4 141.2(16)
F5 C99A F4 85.5(11)
C99B C99A S2A 52.3(9)
S2B C99A S2A 36.5(6)
O13 C99A S2A 102.2(10)
F5 C99A S2A 95.9(12)
F4 C99A S2A 90.8(12)
C99A C99B F5 72.1(11)
C99A C99B O11 154.6(12)
F5 C99B O11 117.8(10)
C99A C99B F4 75.0(12)
F5 C99B F4 101.7(8)
O11 C99B F4 121.6(9)
C99A C99B S2A 86.8(10)
F5 C99B S2A 126.2(8)
O11 C99B S2A 68.4(6)
F4 C99B S2A 120.1(9)
C99A C99B S2B 48.2(9)
F5 C99B S2B 105.7(7)
O11 C99B S2B 107.0(6)
F4 C99B S2B 100.8(8)
S2A C99B S2B 38.6(3)
S1 O1 Si1 142.9(2)
S2A O4 S2B 43.6(2)
S2A O4 Si2 140.3(3)
S2B O4 Si2 134.9(2)
S2B O6 S2A 44.2(2)
C99B O11 S2A 59.4(5)
C99A O13 S2B 56.0(8)
C99B F4 C99A 48.6(8)
C99B F5 C99A 50.1(9)
O1 Si1 C1 99.17(19)
O1 Si1 C7 101.07(19)
C1 Si1 C7 100.5(2)
O1 Si1 Ru1 109.16(12)
C1 Si1 Ru1 118.15(16)
C7 Si1 Ru1 124.82(16)
O4 Si2 C39 100.3(2)
O4 Si2 C33 101.1(2)
C39 Si2 C33 102.4(2)
O4 Si2 Ru2 107.67(13)
C39 Si2 Ru2 124.50(17)
C33 Si2 Ru2 117.33(18)
C17 P1 C20 101.8(3)
C17 P1 C14 107.7(2)
C20 P1 C14 100.9(2)
C17 P1 Ru1 114.08(17)
C20 P1 Ru1 115.56(18)
C14 P1 Ru1 115.18(17)
C52 P2 C49 102.2(3)
C52 P2 C46 101.4(2)
C49 P2 C46 108.1(2)
C52 P2 Ru2 116.27(18)
C49 P2 Ru2 111.85(17)
C46 P2 Ru2 115.74(16)
O3 S1 O2 119.5(3)
O3 S1 O1 112.4(2)
O2 S1 O1 112.8(2)
O3 S1 C13 105.4(2)
O2 S1 C13 104.8(2)
O1 S1 C13 99.2(2)
S2B S2A O4 73.2(3)
S2B S2A C99B 86.0(6)
O4 S2A C99B 117.7(5)
S2B S2A O6 64.6(3)
O4 S2A O6 108.0(3)
C99B S2A O6 114.4(6)
S2B S2A O11 138.1(4)
O4 S2A O11 120.4(3)
C99B S2A O11 52.2(5)
O6 S2A O11 130.3(4)
S2B S2A C99A 45.1(7)
O4 S2A C99A 96.5(7)
C99B S2A C99A 40.9(7)
O6 S2A C99A 92.1(7)
O11 S2A C99A 93.0(7)
S2A S2B C99A 98.4(11)
S2A S2B O6 71.2(3)
C99A S2B O6 122.9(10)
S2A S2B O13 153.2(4)
C99A S2B O13 57.5(11)
O6 S2B O13 130.0(4)
S2A S2B O4 63.2(3)
C99A S2B O4 118.7(9)
O6 S2B O4 106.1(3)
O13 S2B O4 115.4(3)
S2A S2B C99B 55.4(4)
C99A S2B C99B 43.1(10)
O6 S2B C99B 101.5(4)
O13 S2B C99B 100.1(5)
O4 S2B C99B 96.7(4)
C27 Ru1 C23 36.79(16)
C27 Ru1 C24 61.15(16)
C23 Ru1 C24 36.68(17)
C27 Ru1 C25 60.94(17)
C23 Ru1 C25 60.99(18)
C24 Ru1 C25 36.40(18)
C27 Ru1 C26 36.45(17)
C23 Ru1 C26 60.89(17)
C24 Ru1 C26 60.65(17)
C25 Ru1 C26 36.27(17)
C27 Ru1 Si1 109.45(13)
C23 Ru1 Si1 90.50(13)
C24 Ru1 Si1 108.07(14)
C25 Ru1 Si1 144.44(13)
C26 Ru1 Si1 145.89(13)
C27 Ru1 P1 132.15(12)
C23 Ru1 P1 164.08(13)
C24 Ru1 P1 134.30(14)
C25 Ru1 P1 104.57(13)
C26 Ru1 P1 103.70(13)
Si1 Ru1 P1 105.37(5)
C27 Ru1 H1 148.8(18)
C23 Ru1 H1 112.3(18)
C24 Ru1 H1 90.9(18)
C25 Ru1 H1 105.5(19)
C26 Ru1 H1 141.4(19)
Si1 Ru1 H1 64(2)
P1 Ru1 H1 76.8(18)
C27 Ru1 H2 89.8(19)
C23 Ru1 H2 107.6(19)
C24 Ru1 H2 144.2(19)
C25 Ru1 H2 145(2)
C26 Ru1 H2 108.9(19)
Si1 Ru1 H2 60(2)
P1 Ru1 H2 80(2)
H1 Ru1 H2 109(3)
C55 Ru2 C59 36.2(2)
C55 Ru2 C56 36.1(2)
C59 Ru2 C56 60.0(2)
C55 Ru2 C58 59.1(2)
C59 Ru2 C58 34.8(3)
C56 Ru2 C58 59.4(3)
C55 Ru2 C57 59.5(2)
C59 Ru2 C57 59.2(3)
C56 Ru2 C57 35.6(3)
C58 Ru2 C57 35.7(4)
C55 Ru2 Si2 90.73(15)
C59 Ru2 Si2 105.2(2)
C56 Ru2 Si2 112.3(2)
C58 Ru2 Si2 139.8(3)
C57 Ru2 Si2 147.5(3)
C55 Ru2 P2 162.93(16)
C59 Ru2 P2 138.7(2)
C56 Ru2 P2 128.8(2)
C58 Ru2 P2 108.6(2)
C57 Ru2 P2 103.51(19)
Si2 Ru2 P2 105.42(5)
C55 Ru2 H3 111.4(17)
C59 Ru2 H3 89.4(17)
C56 Ru2 H3 147.0(17)
C58 Ru2 H3 103.3(18)
C57 Ru2 H3 138.7(18)
Si2 Ru2 H3 60.9(18)
P2 Ru2 H3 81.9(17)
C55 Ru2 H4 108(2)
C59 Ru2 H4 145(2)
C56 Ru2 H4 90(2)
C58 Ru2 H4 144(3)
C57 Ru2 H4 108(2)
Si2 Ru2 H4 66(2)
P2 Ru2 H4 74(2)
H3 Ru2 H4 112(3)

loop_
_geom_bond_atom_site_label_1
_geom_bond_atom_site_label_2
_geom_bond_distance
C1 C2 1.393(7)
C1 C6 1.397(7)
C1 Si1 1.890(5)
C2 C3 1.391(7)
C2 H2A 0.9500
C3 C4 1.379(8)
C3 H3A 0.9500
C4 C5 1.374(7)
C4 H4A 0.9500
C5 C6 1.384(7)
C5 H5 0.9500
C6 H6 0.9500
C7 C12 1.389(6)
C7 C8 1.402(7)
C7 Si1 1.898(5)
C8 C9 1.370(7)
C8 H8 0.9500
C9 C10 1.372(8)
C9 H9 0.9500
C10 C11 1.376(8)
C10 H10 0.9500
C11 C12 1.379(7)
C11 H11 0.9500
C12 H12 0.9500
C13 F1 1.316(6)
C13 F2 1.322(6)
C13 F3 1.340(6)
C13 S1 1.823(5)
C14 C15 1.527(7)
C14 C16 1.534(8)
C14 P1 1.866(5)
C14 H14 1.0000
C15 H15A 0.9800
C15 H15B 0.9800
C15 H15C 0.9800
C16 H16A 0.9800
C16 H16B 0.9800
C16 H16C 0.9800
C17 C19 1.534(8)
C17 C18 1.539(8)
C17 P1 1.855(5)
C17 H17 1.0000
C18 H18A 0.9800
C18 H18B 0.9800
C18 H18C 0.9800
C19 H19A 0.9800
C19 H19B 0.9800
C19 H19C 0.9800
C20 C21 1.531(8)
C20 C22 1.533(8)
C20 P1 1.856(5)
C20 H20 1.0000
C21 H21A 0.9800
C21 H21B 0.9800
C21 H21C 0.9800
C22 H22A 0.9800
C22 H22B 0.9800
C22 H22C 0.9800
C23 C27 1.430(6)
C23 C24 1.431(7)
C23 C28 1.501(7)
C23 Ru1 2.269(4)
C24 C25 1.425(7)
C24 C29 1.502(7)
C24 Ru1 2.280(4)
C25 C26 1.423(7)
C25 C30 1.510(7)
C25 Ru1 2.283(5)
C26 C27 1.424(7)
C26 C31 1.511(7)
C26 Ru1 2.290(5)
C27 C32 1.503(6)
C27 Ru1 2.261(4)
C28 H28A 0.9800
C28 H28B 0.9800
C28 H28C 0.9800
C29 H29A 0.9800
C29 H29B 0.9800
C29 H29C 0.9800
C30 H30A 0.9800
C30 H30B 0.9800
C30 H30C 0.9800
C31 H31A 0.9800
C31 H31B 0.9800
C31 H31C 0.9800
C32 H32A 0.9800
C32 H32B 0.9800
C32 H32C 0.9800
C33 C38 1.378(8)
C33 C34 1.381(9)
C33 Si2 1.898(5)
C34 C35 1.396(10)
C34 H34 0.9500
C35 C36 1.380(12)
C35 H35 0.9500
C36 C37 1.345(11)
C36 H36 0.9500
C37 C38 1.369(8)
C37 H37 0.9500
C38 H38 0.9500
C39 C40 1.363(7)
C39 C44 1.416(8)
C39 Si2 1.884(5)
C40 C41 1.364(8)
C40 H40 0.9500
C41 C42 1.399(10)
C41 H41 0.9500
C42 C43 1.373(10)
C42 H42 0.9500
C43 C44 1.379(8)
C43 H43 0.9500
C44 H44 0.9500
C46 C47 1.529(7)
C46 C48 1.530(7)
C46 P2 1.873(5)
C46 H46 1.0000
C47 H47A 0.9800
C47 H47B 0.9800
C47 H47C 0.9800
C48 H48A 0.9800
C48 H48B 0.9800
C48 H48C 0.9800
C49 C51 1.521(8)
C49 C50 1.528(8)
C49 P2 1.862(6)
C49 H49 1.0000
C50 H50A 0.9800
C50 H50B 0.9800
C50 H50C 0.9800
C51 H51A 0.9800
C51 H51B 0.9800
C51 H51C 0.9800
C52 C53 1.527(8)
C52 C54 1.530(9)
C52 P2 1.855(5)
C52 H52 1.0000
C53 H53A 0.9800
C53 H53B 0.9800
C53 H53C 0.9800
C54 H54A 0.9800
C54 H54B 0.9800
C54 H54C 0.9800
C55 C59 1.390(8)
C55 C56 1.394(9)
C55 C60 1.504(9)
C55 Ru2 2.234(5)
C56 C57 1.397(12)
C56 C61 1.495(10)
C56 Ru2 2.265(5)
C57 C58 1.404(14)
C57 C62 1.497(10)
C57 Ru2 2.301(7)
C58 C59 1.349(11)
C58 C63 1.524(11)
C58 Ru2 2.279(7)
C59 C64 1.519(10)
C59 Ru2 2.234(5)
C60 H60A 0.9800
C60 H60B 0.9800
C60 H60C 0.9800
C61 H61A 0.9800
C61 H61B 0.9800
C61 H61C 0.9800
C62 H62A 0.9800
C62 H62B 0.9800
C62 H62C 0.9800
C63 H63A 0.9800
C63 H63B 0.9800
C63 H63C 0.9800
C63 H63D 0.9800
C63 H63E 0.9800
C63 H63F 0.9800
C64 H64A 0.9800
C64 H64B 0.9800
C64 H64C 0.9800
C99A C99B 1.23(2)
C99A S2B 1.345(16)
C99A O13 1.37(2)
C99A F5 1.53(2)
C99A F4 1.59(2)
C99A S2A 1.88(2)
C99B F5 1.360(11)
C99B O11 1.366(13)
C99B F4 1.369(12)
C99B S2A 1.488(10)
C99B S2B 1.803(11)
O1 S1 1.499(3)
O1 Si1 1.815(3)
O2 S1 1.420(4)
O3 S1 1.410(4)
O4 S2A 1.461(5)
O4 S2B 1.567(4)
O4 Si2 1.807(4)
O6 S2B 1.460(5)
O6 S2A 1.530(6)
O11 S2A 1.608(6)
O13 S2B 1.487(5)
Si1 Ru1 2.3138(17)
Si2 Ru2 2.3065(18)
P1 Ru1 2.3338(14)
P2 Ru2 2.3305(14)
S2A S2B 1.128(4)
Ru1 H1 1.41(4)
Ru1 H2 1.51(5)
Ru2 H3 1.54(5)
Ru2 H4 1.45(6)

loop_
_geom_torsion_atom_site_label_1
_geom_torsion_atom_site_label_2
_geom_torsion_atom_site_label_3
_geom_torsion_atom_site_label_4
_geom_torsion
C6 C1 C2 C3 0.9(7)
Si1 C1 C2 C3 -171.7(4)
C1 C2 C3 C4 -1.0(8)
C2 C3 C4 C5 1.1(9)
C3 C4 C5 C6 -1.1(9)
C4 C5 C6 C1 1.0(8)
C2 C1 C6 C5 -0.8(7)
Si1 C1 C6 C5 171.6(4)
C12 C7 C8 C9 2.5(8)
Si1 C7 C8 C9 180.0(4)
C7 C8 C9 C10 -1.5(9)
C8 C9 C10 C11 -0.4(9)
C9 C10 C11 C12 1.1(9)
C10 C11 C12 C7 0.1(8)
C8 C7 C12 C11 -1.8(8)
Si1 C7 C12 C11 -179.2(4)
C27 C23 C24 C25 0.2(5)
C28 C23 C24 C25 -166.8(4)
Ru1 C23 C24 C25 63.0(3)
C27 C23 C24 C29 173.0(4)
C28 C23 C24 C29 6.0(7)
Ru1 C23 C24 C29 -124.2(5)
C27 C23 C24 Ru1 -62.8(3)
C28 C23 C24 Ru1 130.2(5)
C23 C24 C25 C26 0.8(5)
C29 C24 C25 C26 -172.0(4)
Ru1 C24 C25 C26 63.3(3)
C23 C24 C25 C30 165.6(4)
C29 C24 C25 C30 -7.2(8)
Ru1 C24 C25 C30 -131.9(5)
C23 C24 C25 Ru1 -62.6(3)
C29 C24 C25 Ru1 124.7(5)
C24 C25 C26 C27 -1.5(5)
C30 C25 C26 C27 -166.0(4)
Ru1 C25 C26 C27 61.6(3)
C24 C25 C26 C31 165.5(4)
C30 C25 C26 C31 1.0(8)
Ru1 C25 C26 C31 -131.5(5)
C24 C25 C26 Ru1 -63.0(3)
C30 C25 C26 Ru1 132.4(5)
C25 C26 C27 C23 1.6(5)
C31 C26 C27 C23 -165.2(4)
Ru1 C26 C27 C23 63.7(3)
C25 C26 C27 C32 176.1(4)
C31 C26 C27 C32 9.4(7)
Ru1 C26 C27 C32 -121.7(4)
C25 C26 C27 Ru1 -62.2(3)
C31 C26 C27 Ru1 131.1(5)
C24 C23 C27 C26 -1.1(5)
C28 C23 C27 C26 165.7(4)
Ru1 C23 C27 C26 -64.4(3)
C24 C23 C27 C32 -175.6(4)
C28 C23 C27 C32 -8.8(7)
Ru1 C23 C27 C32 121.1(5)
C24 C23 C27 Ru1 63.3(3)
C28 C23 C27 Ru1 -129.9(5)
C38 C33 C34 C35 -1.5(10)
Si2 C33 C34 C35 -176.7(6)
C33 C34 C35 C36 0.9(13)
C34 C35 C36 C37 0.6(13)
C35 C36 C37 C38 -1.6(12)
C36 C37 C38 C33 1.0(11)
C34 C33 C38 C37 0.6(9)
Si2 C33 C38 C37 175.8(5)
C44 C39 C40 C41 -2.7(8)
Si2 C39 C40 C41 178.5(5)
C39 C40 C41 C42 2.9(9)
C40 C41 C42 C43 -1.5(10)
C41 C42 C43 C44 0.3(11)
C42 C43 C44 C39 -0.2(10)
C40 C39 C44 C43 1.3(9)
Si2 C39 C44 C43 -179.9(5)
C59 C55 C56 C57 -0.9(7)
C60 C55 C56 C57 165.9(6)
Ru2 C55 C56 C57 -64.9(4)
C59 C55 C56 C61 -172.0(7)
C60 C55 C56 C61 -5.1(10)
Ru2 C55 C56 C61 124.0(7)
C59 C55 C56 Ru2 64.0(4)
C60 C55 C56 Ru2 -129.1(6)
C55 C56 C57 C58 0.5(7)
C61 C56 C57 C58 171.3(6)
Ru2 C56 C57 C58 -62.5(5)
C55 C56 C57 C62 -165.8(8)
C61 C56 C57 C62 5.0(12)
Ru2 C56 C57 C62 131.2(9)
C55 C56 C57 Ru2 63.0(4)
C61 C56 C57 Ru2 -126.2(7)
C56 C57 C58 C59 0.1(8)
C62 C57 C58 C59 165.9(7)
Ru2 C57 C58 C59 -62.1(5)
C56 C57 C58 C63 -165.1(7)
C62 C57 C58 C63 0.8(12)
Ru2 C57 C58 C63 132.8(8)
C56 C57 C58 Ru2 62.2(5)
C62 C57 C58 Ru2 -132.0(7)
C57 C58 C59 C55 -0.7(7)
C63 C58 C59 C55 164.7(6)
Ru2 C58 C59 C55 -64.2(4)
C57 C58 C59 C64 -170.4(6)
C63 C58 C59 C64 -5.1(11)
Ru2 C58 C59 C64 126.0(7)
C57 C58 C59 Ru2 63.5(5)
C63 C58 C59 Ru2 -131.1(7)
C56 C55 C59 C58 1.0(7)
C60 C55 C59 C58 -165.6(6)
Ru2 C55 C59 C58 65.8(4)
C56 C55 C59 C64 171.3(6)
C60 C55 C59 C64 4.7(9)
Ru2 C55 C59 C64 -123.9(6)
C56 C55 C59 Ru2 -64.8(4)
C60 C55 C59 Ru2 128.6(6)
S2B C99A C99B F5 -132.1(12)
O13 C99A C99B F5 -112(4)
F4 C99A C99B F5 107.8(7)
S2A C99A C99B F5 -129.8(8)
S2B C99A C99B O11 -14(4)
O13 C99A C99B O11 6(7)
F5 C99A C99B O11 118(3)
F4 C99A C99B O11 -134(3)
S2A C99A C99B O11 -12(3)
S2B C99A C99B F4 120.1(11)
O13 C99A C99B F4 140(4)
F5 C99A C99B F4 -107.8(7)
S2A C99A C99B F4 122.4(8)
S2B C99A C99B S2A -2.3(10)
O13 C99A C99B S2A 18(4)
F5 C99A C99B S2A 129.8(8)
F4 C99A C99B S2A -122.4(7)
O13 C99A C99B S2B 20(3)
F5 C99A C99B S2B 132.1(12)
F4 C99A C99B S2B -120.1(11)
S2A C99A C99B S2B 2.3(10)
C99A C99B O11 S2A 13(3)
F5 C99B O11 S2A 120.7(9)
F4 C99B O11 S2A -112.9(10)
S2B C99B O11 S2A 1.8(3)
C99B C99A O13 S2B -22(4)
F5 C99A O13 S2B -115.3(19)
F4 C99A O13 S2B 99(2)
S2A C99A O13 S2B -7.6(4)
F5 C99B F4 C99A -67.7(11)
O11 C99B F4 C99A 158.9(15)
S2A C99B F4 C99A 77.1(13)
S2B C99B F4 C99A 41.1(9)
S2B C99A F4 C99B -71.1(15)
O13 C99A F4 C99B -153(3)
F5 C99A F4 C99B 53.9(9)
S2A C99A F4 C99B -41.9(8)
O11 C99B F5 C99A -154.6(14)
F4 C99B F5 C99A 69.8(12)
S2A C99B F5 C99A -72.0(13)
S2B C99B F5 C99A -35.1(10)
S2B C99A F5 C99B 63.1(18)
O13 C99A F5 C99B 148(2)
F4 C99A F5 C99B -52.7(10)
S2A C99A F5 C99B 37.7(8)
S1 O1 Si1 C1 -102.7(4)
S1 O1 Si1 C7 0.0(4)
S1 O1 Si1 Ru1 133.1(3)
C2 C1 Si1 O1 -153.3(4)
C6 C1 Si1 O1 34.5(4)
C2 C1 Si1 C7 103.6(4)
C6 C1 Si1 C7 -68.6(4)
C2 C1 Si1 Ru1 -35.7(4)
C6 C1 Si1 Ru1 152.1(3)
C12 C7 Si1 O1 44.4(5)
C8 C7 Si1 O1 -132.9(4)
C12 C7 Si1 C1 146.0(4)
C8 C7 Si1 C1 -31.3(4)
C12 C7 Si1 Ru1 -78.6(5)
C8 C7 Si1 Ru1 104.2(4)
S2A O4 Si2 C39 -67.7(5)
S2B O4 Si2 C39 -1.4(4)
S2A O4 Si2 C33 37.2(5)
S2B O4 Si2 C33 103.5(4)
S2A O4 Si2 Ru2 160.8(4)
S2B O4 Si2 Ru2 -132.8(3)
C40 C39 Si2 O4 127.0(5)
C44 C39 Si2 O4 -51.7(5)
C40 C39 Si2 C33 23.1(5)
C44 C39 Si2 C33 -155.6(5)
C40 C39 Si2 Ru2 -113.1(4)
C44 C39 Si2 Ru2 68.2(5)
C38 C33 Si2 O4 155.6(4)
C34 C33 Si2 O4 -29.3(5)
C38 C33 Si2 C39 -101.1(5)
C34 C33 Si2 C39 74.0(5)
C38 C33 Si2 Ru2 38.9(5)
C34 C33 Si2 Ru2 -146.1(5)
C19 C17 P1 C20 -162.5(4)
C18 C17 P1 C20 -33.2(5)
C19 C17 P1 C14 -56.9(4)
C18 C17 P1 C14 72.3(5)
C19 C17 P1 Ru1 72.3(4)
C18 C17 P1 Ru1 -158.4(4)
C21 C20 P1 C17 -67.0(5)
C22 C20 P1 C17 168.7(4)
C21 C20 P1 C14 -177.9(4)
C22 C20 P1 C14 57.8(4)
C21 C20 P1 Ru1 57.2(5)
C22 C20 P1 Ru1 -67.1(4)
C15 C14 P1 C17 -57.9(5)
C16 C14 P1 C17 72.2(5)
C15 C14 P1 C20 48.3(5)
C16 C14 P1 C20 178.5(4)
C15 C14 P1 Ru1 173.5(4)
C16 C14 P1 Ru1 -56.3(5)
C53 C52 P2 C49 61.0(5)
C54 C52 P2 C49 -175.3(4)
C53 C52 P2 C46 172.5(5)
C54 C52 P2 C46 -63.8(4)
C53 C52 P2 Ru2 -61.0(6)
C54 C52 P2 Ru2 62.6(4)
C51 C49 P2 C52 46.6(5)
C50 C49 P2 C52 174.8(4)
C51 C49 P2 C46 -59.8(5)
C50 C49 P2 C46 68.3(5)
C51 C49 P2 Ru2 171.7(5)
C50 C49 P2 Ru2 -60.2(5)
C47 C46 P2 C52 -167.4(4)
C48 C46 P2 C52 -38.1(5)
C47 C46 P2 C49 -60.5(4)
C48 C46 P2 C49 68.9(5)
C47 C46 P2 Ru2 65.8(4)
C48 C46 P2 Ru2 -164.9(3)
Si1 O1 S1 O3 -84.4(4)
Si1 O1 S1 O2 54.3(4)
Si1 O1 S1 C13 164.7(4)
F1 C13 S1 O3 -174.9(4)
F2 C13 S1 O3 64.2(4)
F3 C13 S1 O3 -54.0(4)
F1 C13 S1 O2 58.2(4)
F2 C13 S1 O2 -62.8(4)
F3 C13 S1 O2 179.0(3)
F1 C13 S1 O1 -58.5(4)
F2 C13 S1 O1 -179.4(3)
F3 C13 S1 O1 62.4(4)
Si2 O4 S2A S2B 109.7(5)
S2B O4 S2A C99B 76.1(7)
Si2 O4 S2A C99B -174.2(6)
S2B O4 S2A O6 -55.3(3)
Si2 O4 S2A O6 54.4(6)
S2B O4 S2A O11 136.4(5)
Si2 O4 S2A O11 -113.9(5)
S2B O4 S2A C99A 39.0(7)
Si2 O4 S2A C99A 148.7(7)
C99A C99B S2A S2B 2.7(11)
F5 C99B S2A S2B 67.8(12)
O11 C99B S2A S2B 177.2(5)
F4 C99B S2A S2B -67.8(10)
C99A C99B S2A O4 -65.9(13)
F5 C99B S2A O4 -0.9(15)
O11 C99B S2A O4 108.5(5)
F4 C99B S2A O4 -136.5(9)
S2B C99B S2A O4 -68.7(5)
C99A C99B S2A O6 62.5(12)
F5 C99B S2A O6 127.5(10)
O11 C99B S2A O6 -123.1(5)
F4 C99B S2A O6 -8.1(13)
S2B C99B S2A O6 59.7(4)
C99A C99B S2A O11 -174.4(14)
F5 C99B S2A O11 -109.4(13)
F4 C99B S2A O11 115.0(12)
S2B C99B S2A O11 -177.2(5)
F5 C99B S2A C99A 65.0(14)
O11 C99B S2A C99A 174.4(14)
F4 C99B S2A C99A -70.5(15)
S2B C99B S2A C99A -2.7(12)
S2B O6 S2A O4 60.6(3)
S2B O6 S2A C99B -72.5(6)
S2B O6 S2A O11 -132.7(5)
S2B O6 S2A C99A -36.9(7)
C99B O11 S2A S2B -4.2(8)
C99B O11 S2A O4 -103.0(6)
C99B O11 S2A O6 91.6(7)
C99B O11 S2A C99A -3.6(9)
C99B C99A S2A S2B -176.1(16)
O13 C99A S2A S2B 11.9(6)
F5 C99A S2A S2B 143.1(16)
F4 C99A S2A S2B -131.4(13)
C99B C99A S2A O4 125.5(11)
S2B C99A S2A O4 -58.4(7)
O13 C99A S2A O4 -46.5(11)
F5 C99A S2A O4 84.7(10)
F4 C99A S2A O4 170.3(8)
S2B C99A S2A C99B 176.1(16)
O13 C99A S2A C99B -172(2)
F5 C99A S2A C99B -40.8(9)
F4 C99A S2A C99B 44.7(10)
C99B C99A S2A O6 -126.1(11)
S2B C99A S2A O6 50.0(7)
O13 C99A S2A O6 61.9(11)
F5 C99A S2A O6 -166.9(10)
F4 C99A S2A O6 -81.4(9)
C99B C99A S2A O11 4.4(11)
S2B C99A S2A O11 -179.5(7)
O13 C99A S2A O11 -167.6(11)
F5 C99A S2A O11 -36.4(10)
F4 C99A S2A O11 49.1(9)
O4 S2A S2B C99A 117.9(9)
C99B S2A S2B C99A -2.5(11)
O6 S2A S2B C99A -122.0(10)
O11 S2A S2B C99A 0.8(11)
O4 S2A S2B O6 -120.0(3)
C99B S2A S2B O6 119.5(5)
O11 S2A S2B O6 122.8(6)
C99A S2A S2B O6 122.0(9)
O4 S2A S2B O13 93.8(8)
C99B S2A S2B O13 -26.7(9)
O6 S2A S2B O13 -146.2(8)
O11 S2A S2B O13 -23.4(11)
C99A S2A S2B O13 -24.2(11)
C99B S2A S2B O4 -120.5(5)
O6 S2A S2B O4 120.0(3)
O11 S2A S2B O4 -117.2(6)
C99A S2A S2B O4 -117.9(9)
O4 S2A S2B C99B 120.5(5)
O6 S2A S2B C99B -119.5(5)
O11 S2A S2B C99B 3.3(6)
C99A S2A S2B C99B 2.5(11)
C99B C99A S2B S2A 3.1(13)
O13 C99A S2B S2A -167.4(6)
F5 C99A S2B S2A -46(2)
F4 C99A S2B S2A 55.1(15)
C99B C99A S2B O6 -69.9(14)
O13 C99A S2B O6 119.7(8)
F5 C99A S2B O6 -118.9(16)
F4 C99A S2B O6 -18(2)
S2A C99A S2B O6 -73.0(8)
C99B C99A S2B O13 170.4(17)
F5 C99A S2B O13 121(2)
F4 C99A S2B O13 -137.5(18)
S2A C99A S2B O13 167.4(6)
C99B C99A S2B O4 67.1(15)
O13 C99A S2B O4 -103.4(8)
F5 C99A S2B O4 18(2)
F4 C99A S2B O4 119.1(12)
S2A C99A S2B O4 64.0(6)
O13 C99A S2B C99B -170.4(17)
F5 C99A S2B C99B -49.0(15)
F4 C99A S2B C99B 52.1(14)
S2A C99A S2B C99B -3.1(13)
S2A O6 S2B C99A 87.9(13)
S2A O6 S2B O13 160.9(4)
S2A O6 S2B O4 -53.5(3)
S2A O6 S2B C99B 47.0(5)
C99A O13 S2B S2A 28.7(13)
C99A O13 S2B O6 -107.9(11)
C99A O13 S2B O4 109.1(11)
C99A O13 S2B C99B 6.6(12)
Si2 O4 S2B S2A -121.8(4)
S2A O4 S2B C99A -84.9(13)
Si2 O4 S2B C99A 153.3(13)
S2A O4 S2B O6 58.5(3)
Si2 O4 S2B O6 -63.3(4)
S2A O4 S2B O13 -150.1(4)
Si2 O4 S2B O13 88.0(4)
S2A O4 S2B C99B -45.6(4)
Si2 O4 S2B C99B -167.4(5)
C99A C99B S2B S2A -176.3(15)
F5 C99B S2B S2A -129.1(9)
O11 C99B S2B S2A -2.7(5)
F4 C99B S2B S2A 125.4(8)
F5 C99B S2B C99A 47.2(14)
O11 C99B S2B C99A 173.6(17)
F4 C99B S2B C99A -58.3(15)
S2A C99B S2B C99A 176.3(16)
C99A C99B S2B O6 126.4(14)
F5 C99B S2B O6 173.6(7)
O11 C99B S2B O6 -60.0(7)
F4 C99B S2B O6 68.1(7)
S2A C99B S2B O6 -57.2(4)
C99A C99B S2B O13 -8.2(14)
F5 C99B S2B O13 39.0(8)
O11 C99B S2B O13 165.4(6)
F4 C99B S2B O13 -66.5(7)
S2A C99B S2B O13 168.1(4)
C99A C99B S2B O4 -125.6(14)
F5 C99B S2B O4 -78.3(7)
O11 C99B S2B O4 48.0(7)
F4 C99B S2B O4 176.1(7)
S2A C99B S2B O4 50.8(4)
C26 C27 Ru1 C23 116.3(4)
C32 C27 Ru1 C23 -121.9(5)
C26 C27 Ru1 C24 78.7(3)
C23 C27 Ru1 C24 -37.6(3)
C32 C27 Ru1 C24 -159.5(5)
C26 C27 Ru1 C25 36.9(3)
C23 C27 Ru1 C25 -79.4(3)
C32 C27 Ru1 C25 158.6(5)
C23 C27 Ru1 C26 -116.3(4)
C32 C27 Ru1 C26 121.8(5)
C26 C27 Ru1 Si1 179.1(2)
C23 C27 Ru1 Si1 62.8(3)
C32 C27 Ru1 Si1 -59.1(4)
C26 C27 Ru1 P1 -46.5(3)
C23 C27 Ru1 P1 -162.8(2)
C32 C27 Ru1 P1 75.2(5)
C24 C23 Ru1 C27 -116.5(4)
C28 C23 Ru1 C27 122.4(6)
C27 C23 Ru1 C24 116.5(4)
C28 C23 Ru1 C24 -121.1(6)
C27 C23 Ru1 C25 79.3(3)
C24 C23 Ru1 C25 -37.2(3)
C28 C23 Ru1 C25 -158.3(5)
C27 C23 Ru1 C26 37.6(3)
C24 C23 Ru1 C26 -79.0(3)
C28 C23 Ru1 C26 160.0(5)
C27 C23 Ru1 Si1 -123.0(3)
C24 C23 Ru1 Si1 120.5(3)
C28 C23 Ru1 Si1 -0.6(5)
C27 C23 Ru1 P1 52.9(6)
C24 C23 Ru1 P1 -63.6(5)
C28 C23 Ru1 P1 175.3(3)
C25 C24 Ru1 C27 -79.2(3)
C23 C24 Ru1 C27 37.7(3)
C29 C24 Ru1 C27 158.4(6)
C25 C24 Ru1 C23 -116.9(4)
C29 C24 Ru1 C23 120.7(6)
C23 C24 Ru1 C25 116.9(4)
C29 C24 Ru1 C25 -122.4(6)
C25 C24 Ru1 C26 -37.3(3)
C23 C24 Ru1 C26 79.7(3)
C29 C24 Ru1 C26 -159.6(6)
C25 C24 Ru1 Si1 178.1(2)
C23 C24 Ru1 Si1 -65.0(3)
C29 C24 Ru1 Si1 55.7(5)
C25 C24 Ru1 P1 43.0(3)
C23 C24 Ru1 P1 159.9(2)
C29 C24 Ru1 P1 -79.4(5)
C26 C25 Ru1 C27 -37.0(3)
C24 C25 Ru1 C27 79.8(3)
C30 C25 Ru1 C27 -159.8(6)
C26 C25 Ru1 C23 -79.4(3)
C24 C25 Ru1 C23 37.5(3)
C30 C25 Ru1 C23 157.9(6)
C26 C25 Ru1 C24 -116.9(4)
C30 C25 Ru1 C24 120.4(6)
C24 C25 Ru1 C26 116.9(4)
C30 C25 Ru1 C26 -122.7(6)
C26 C25 Ru1 Si1 -120.0(3)
C24 C25 Ru1 Si1 -3.1(4)
C30 C25 Ru1 Si1 117.3(5)
C26 C25 Ru1 P1 93.4(3)
C24 C25 Ru1 P1 -149.7(2)
C30 C25 Ru1 P1 -29.3(5)
C25 C26 Ru1 C27 117.6(4)
C31 C26 Ru1 C27 -121.8(6)
C25 C26 Ru1 C23 79.7(3)
C27 C26 Ru1 C23 -37.9(3)
C31 C26 Ru1 C23 -159.7(6)
C25 C26 Ru1 C24 37.4(3)
C27 C26 Ru1 C24 -80.2(3)
C31 C26 Ru1 C24 158.0(6)
C27 C26 Ru1 C25 -117.6(4)
C31 C26 Ru1 C25 120.6(6)
C25 C26 Ru1 Si1 116.1(3)
C27 C26 Ru1 Si1 -1.5(4)
C31 C26 Ru1 Si1 -123.3(5)
C25 C26 Ru1 P1 -96.0(3)
C27 C26 Ru1 P1 146.4(2)
C31 C26 Ru1 P1 24.5(5)
O1 Si1 Ru1 C27 18.85(17)
C1 Si1 Ru1 C27 -93.3(2)
C7 Si1 Ru1 C27 138.1(2)
O1 Si1 Ru1 C23 51.05(16)
C1 Si1 Ru1 C23 -61.1(2)
C7 Si1 Ru1 C23 170.3(2)
O1 Si1 Ru1 C24 83.83(17)
C1 Si1 Ru1 C24 -28.3(2)
C7 Si1 Ru1 C24 -156.9(2)
O1 Si1 Ru1 C25 85.8(2)
C1 Si1 Ru1 C25 -26.4(3)
C7 Si1 Ru1 C25 -154.9(3)
O1 Si1 Ru1 C26 19.8(3)
C1 Si1 Ru1 C26 -92.4(3)
C7 Si1 Ru1 C26 139.1(3)
O1 Si1 Ru1 P1 -127.78(12)
C1 Si1 Ru1 P1 120.05(17)
C7 Si1 Ru1 P1 -8.49(19)
C17 P1 Ru1 C27 72.1(3)
C20 P1 Ru1 C27 -45.5(3)
C14 P1 Ru1 C27 -162.6(2)
C17 P1 Ru1 C23 31.9(5)
C20 P1 Ru1 C23 -85.6(5)
C14 P1 Ru1 C23 157.3(5)
C17 P1 Ru1 C24 -16.5(3)
C20 P1 Ru1 C24 -134.0(3)
C14 P1 Ru1 C24 108.9(3)
C17 P1 Ru1 C25 8.3(2)
C20 P1 Ru1 C25 -109.3(2)
C14 P1 Ru1 C25 133.6(2)
C17 P1 Ru1 C26 45.7(2)
C20 P1 Ru1 C26 -71.8(2)
C14 P1 Ru1 C26 171.1(2)
C17 P1 Ru1 Si1 -152.3(2)
C20 P1 Ru1 Si1 90.1(2)
C14 P1 Ru1 Si1 -27.0(2)
C56 C55 Ru2 C59 115.9(6)
C60 C55 Ru2 C59 -122.7(10)
C59 C55 Ru2 C56 -115.9(6)
C60 C55 Ru2 C56 121.4(10)
C59 C55 Ru2 C58 -36.6(5)
C56 C55 Ru2 C58 79.3(5)
C60 C55 Ru2 C58 -159.3(10)
C59 C55 Ru2 C57 -78.4(5)
C56 C55 Ru2 C57 37.5(5)
C60 C55 Ru2 C57 158.9(10)
C59 C55 Ru2 Si2 115.3(4)
C56 C55 Ru2 Si2 -128.8(4)
C60 C55 Ru2 Si2 -7.4(8)
C59 C55 Ru2 P2 -83.4(7)
C56 C55 Ru2 P2 32.5(8)
C60 C55 Ru2 P2 153.9(7)
C58 C59 Ru2 C55 -116.2(6)
C64 C59 Ru2 C55 118.4(11)
C58 C59 Ru2 C56 -78.5(5)
C55 C59 Ru2 C56 37.7(4)
C64 C59 Ru2 C56 156.2(11)
C55 C59 Ru2 C58 116.2(6)
C64 C59 Ru2 C58 -125.4(12)
C58 C59 Ru2 C57 -37.0(5)
C55 C59 Ru2 C57 79.2(5)
C64 C59 Ru2 C57 -162.3(11)
C58 C59 Ru2 Si2 174.2(5)
C55 C59 Ru2 Si2 -69.6(4)
C64 C59 Ru2 Si2 48.9(10)
C58 C59 Ru2 P2 37.6(6)
C55 C59 Ru2 P2 153.8(3)
C64 C59 Ru2 P2 -87.8(10)
C57 C56 Ru2 C55 115.8(6)
C61 C56 Ru2 C55 -119.4(12)
C55 C56 Ru2 C59 -37.9(4)
C57 C56 Ru2 C59 77.9(5)
C61 C56 Ru2 C59 -157.3(11)
C55 C56 Ru2 C58 -78.4(5)
C57 C56 Ru2 C58 37.4(5)
C61 C56 Ru2 C58 162.2(12)
C55 C56 Ru2 C57 -115.8(6)
C61 C56 Ru2 C57 124.8(12)
C55 C56 Ru2 Si2 57.3(4)
C57 C56 Ru2 Si2 173.1(5)
C61 C56 Ru2 Si2 -62.1(10)
C55 C56 Ru2 P2 -168.3(3)
C57 C56 Ru2 P2 -52.5(6)
C61 C56 Ru2 P2 72.2(11)
C59 C58 Ru2 C55 38.2(4)
C57 C58 Ru2 C55 -79.5(5)
C63 C58 Ru2 C55 157.2(18)
C57 C58 Ru2 C59 -117.7(6)
C63 C58 Ru2 C59 119.1(19)
C59 C58 Ru2 C56 80.4(4)
C57 C58 Ru2 C56 -37.3(4)
C63 C58 Ru2 C56 -160.5(18)
C59 C58 Ru2 C57 117.7(6)
C63 C58 Ru2 C57 -123.2(19)
C59 C58 Ru2 Si2 -8.6(7)
C57 C58 Ru2 Si2 -126.4(6)
C63 C58 Ru2 Si2 110.4(15)
C59 C58 Ru2 P2 -154.9(4)
C57 C58 Ru2 P2 87.4(5)
C63 C58 Ru2 P2 -35.8(17)
C56 C57 Ru2 C55 -38.0(4)
C58 C57 Ru2 C55 78.4(5)
C62 C57 Ru2 C55 -157.7(18)
C56 C57 Ru2 C59 -80.4(4)
C58 C57 Ru2 C59 36.0(4)
C62 C57 Ru2 C59 159.9(18)
C58 C57 Ru2 C56 116.4(6)
C62 C57 Ru2 C56 -119.7(19)
C56 C57 Ru2 C58 -116.4(6)
C62 C57 Ru2 C58 123.9(19)
C56 C57 Ru2 Si2 -11.9(9)
C58 C57 Ru2 Si2 104.5(8)
C62 C57 Ru2 Si2 -131.6(14)
C56 C57 Ru2 P2 140.5(4)
C58 C57 Ru2 P2 -103.1(5)
C62 C57 Ru2 P2 20.8(17)
O4 Si2 Ru2 C55 -56.1(2)
C39 Si2 Ru2 C55 -172.6(3)
C33 Si2 Ru2 C55 57.0(2)
O4 Si2 Ru2 C59 -22.4(2)
C39 Si2 Ru2 C59 -138.9(3)
C33 Si2 Ru2 C59 90.7(2)
O4 Si2 Ru2 C56 -85.8(2)
C39 Si2 Ru2 C56 157.7(3)
C33 Si2 Ru2 C56 27.3(2)
O4 Si2 Ru2 C58 -17.3(4)
C39 Si2 Ru2 C58 -133.9(4)
C33 Si2 Ru2 C58 95.8(4)
O4 Si2 Ru2 C57 -78.3(6)
C39 Si2 Ru2 C57 165.1(6)
C33 Si2 Ru2 C57 34.8(6)
O4 Si2 Ru2 P2 129.54(13)
C39 Si2 Ru2 P2 13.0(2)
C33 Si2 Ru2 P2 -117.37(18)
C52 P2 Ru2 C55 99.9(6)
C49 P2 Ru2 C55 -16.9(6)
C46 P2 Ru2 C55 -141.2(5)
C52 P2 Ru2 C59 37.1(3)
C49 P2 Ru2 C59 -79.7(3)
C46 P2 Ru2 C59 156.0(3)
C52 P2 Ru2 C56 123.9(3)
C49 P2 Ru2 C56 7.1(3)
C46 P2 Ru2 C56 -117.2(3)
C52 P2 Ru2 C58 58.7(4)
C49 P2 Ru2 C58 -58.1(4)
C46 P2 Ru2 C58 177.5(4)
C52 P2 Ru2 C57 95.5(4)
C49 P2 Ru2 C57 -21.3(4)
C46 P2 Ru2 C57 -145.6(4)
C52 P2 Ru2 Si2 -99.5(2)
C49 P2 Ru2 Si2 143.7(2)
C46 P2 Ru2 Si2 19.41(18)
